data_4081336
loop_
_publ_author_name
'Gloaguen, Yann'
'B\'enac-Lestrille, Ga\"etan'
'Vendier, Laure'
'Helmstedt, Ulrike'
'Clot, Eric'
'Alcaraz, Gilles'
'Sabo-Etienne, Sylviane'

_publ_section_title
;
 Monosubstituted Borane Ruthenium Complexes
 RuH2(\h2:\h2-H2BR)(PR&#x2032;3)2: A General Approach to the Geminal
 Bis(\s-B--H) Coordination Mode
;
_journal_issue 17
_journal_name_full Organometallics
_journal_page_first 4868
_journal_paper_doi 10.1021/om400610k
_journal_volume 32
_journal_year 2013
_chemical_absolute_configuration ad
_chemical_compound_source 'synthesis as described'
_chemical_formula_moiety 'C40 H73 B1 P2 Ru1 S1'
_chemical_formula_sum 'C40 H73 B P2 Ru S'
_chemical_formula_weight 759.86
_chemical_name_systematic
;
 ?
;
_space_group_IT_number 19
_symmetry_cell_setting orthorhombic
_symmetry_Int_Tables_number 19
_symmetry_space_group_name_Hall 'P 2ac 2ab'
_symmetry_space_group_name_H-M 'P 21 21 21'
_atom_sites_solution_hydrogens geom
_atom_sites_solution_primary direct
_atom_sites_solution_secondary difmap
_cell_angle_alpha 90
_cell_angle_beta 90
_cell_angle_gamma 90
_cell_formula_units_Z 4
_cell_length_a 9.8219(3)
_cell_length_b 16.3983(4)
_cell_length_c 24.5714(7)
_cell_measurement_reflns_used 12456
_cell_measurement_temperature 108
_cell_measurement_theta_max 29.2929
_cell_measurement_theta_min 3.3344
_cell_measurement_wavelength 0.71073
_cell_volume 3957.53(19)
_computing_cell_refinement
;
        CrysAlisPro, Oxford Diffraction Ltd.,
        Version 1.171.34.44 (release 25-10-2010 CrysAlis171 .NET)
        (compiled Oct 25 2010,18:11:34)
;
_computing_data_collection
;
        CrysAlisPro, Oxford Diffraction Ltd.,
        Version 1.171.34.44 (release 25-10-2010 CrysAlis171 .NET)
        (compiled Oct 25 2010,18:11:34)
;
_computing_data_reduction
;
        CrysAlisPro, Oxford Diffraction Ltd.,
        Version 1.171.34.44 (release 25-10-2010 CrysAlis171 .NET)
        (compiled Oct 25 2010,18:11:34)
;
_computing_molecular_graphics 'Ortep-3 for Windows (Farrugia, 1997)'
_computing_publication_material 'WinGX publication routines (Farrugia, 1999)'
_computing_structure_refinement 'SHELXL-97 (Sheldrick, 2008)'
_computing_structure_solution 'SIR92 (Giacovazzo et al, 1993)'
_diffrn_ambient_temperature 108
_diffrn_detector_area_resol_mean 16.1978
_diffrn_measured_fraction_theta_full 0.996
_diffrn_measured_fraction_theta_max 0.996
_diffrn_measurement_device_type 'Xcalibur, Eos, Gemini ultra'
_diffrn_measurement_method '\w scans'
_diffrn_orient_matrix_UB_11 -0.011706
_diffrn_orient_matrix_UB_12 -0.0055001
_diffrn_orient_matrix_UB_13 0.0282445
_diffrn_orient_matrix_UB_21 0.0590144
_diffrn_orient_matrix_UB_22 0.023309
_diffrn_orient_matrix_UB_23 0.0059295
_diffrn_orient_matrix_UB_31 -0.0399383
_diffrn_orient_matrix_UB_32 0.0360259
_diffrn_orient_matrix_UB_33 0.0004749
_diffrn_radiation_monochromator graphite
_diffrn_radiation_probe x-ray
_diffrn_radiation_type MoK\a
_diffrn_radiation_wavelength 0.71073
_diffrn_reflns_av_R_equivalents 0.0848
_diffrn_reflns_av_unetI/netI 0.0848
_diffrn_reflns_limit_h_max 11
_diffrn_reflns_limit_h_min -11
_diffrn_reflns_limit_k_max 19
_diffrn_reflns_limit_k_min -19
_diffrn_reflns_limit_l_max 29
_diffrn_reflns_limit_l_min -29
_diffrn_reflns_number 30146
_diffrn_reflns_theta_full 25.35
_diffrn_reflns_theta_max 25.35
_diffrn_reflns_theta_min 3.34
_exptl_absorpt_coefficient_mu 0.556
_exptl_absorpt_correction_T_max 0.879
_exptl_absorpt_correction_T_min 0.278
_exptl_absorpt_correction_type multi-scan
_exptl_absorpt_process_details
;
        CrysAlisPro, Oxford Diffraction Ltd.,
        Version 1.171.34.44 (release 25-10-2010 CrysAlis171 .NET)
        (compiled Oct 25 2010,18:11:34)
        Empirical absorption correction using spherical harmonics,
       implemented in SCALE3 ABSPACK scaling algorithm.
;
_exptl_crystal_colour 'light yellow'
_exptl_crystal_density_diffrn 1.275
_exptl_crystal_density_method 'not measured'
_exptl_crystal_description platelet
_exptl_crystal_F_000 1632
_exptl_crystal_size_max 0.12
_exptl_crystal_size_mid 0.08
_exptl_crystal_size_min 0.02
_refine_diff_density_max 0.809
_refine_diff_density_min -0.739
_refine_diff_density_rms 0.099
_refine_ls_abs_structure_details 'Flack H D (1983), Acta Cryst. A39, 876-881'
_refine_ls_abs_structure_Flack 0.03(3)
_refine_ls_extinction_method none
_refine_ls_goodness_of_fit_ref 1.054
_refine_ls_hydrogen_treatment mixed
_refine_ls_matrix_type full
_refine_ls_number_parameters 398
_refine_ls_number_reflns 7225
_refine_ls_number_restraints 0
_refine_ls_restrained_S_all 1.054
_refine_ls_R_factor_all 0.0637
_refine_ls_R_factor_gt 0.0512
_refine_ls_shift/su_max 0.001
_refine_ls_shift/su_mean 0
_refine_ls_structure_factor_coef Fsqd
_refine_ls_weighting_details 'calc w=1/[\s^2^(Fo^2^)+(0.0318P)^2^+2.1763P] where P=(Fo^2^+2Fc^2^)/3'
_refine_ls_weighting_scheme calc
_refine_ls_wR_factor_gt 0.0912
_refine_ls_wR_factor_ref 0.0956
_reflns_number_gt 6262
_reflns_number_total 7225
_reflns_threshold_expression >2\s(I)
_cod_data_source_file om400610k_si_002.cif
_cod_data_source_block gbl280111(bis-sigma-thienyl)
_cod_database_code 4081336

loop_
_symmetry_equiv_pos_as_xyz
'x, y, z'
'-x+1/2, -y, z+1/2'
'x+1/2, -y+1/2, -z'
'-x, y+1/2, -z+1/2'

loop_
_atom_site_label
_atom_site_type_symbol
_atom_site_fract_x
_atom_site_fract_y
_atom_site_fract_z
_atom_site_U_iso_or_equiv
_atom_site_adp_type
_atom_site_occupancy
_atom_site_symmetry_multiplicity
_atom_site_calc_flag
_atom_site_refinement_flags
C1 C 0.5855(6) 0.8988(3) 0.47953(18) 0.0138(11) Uani 1 1 d .
C2 C 0.5506(5) 0.8209(3) 0.5000(2) 0.0185(7) Uani 1 1 d .
H2 H 0.6128 0.781 0.5103 0.022 Uiso 1 1 calc R
C3 C 0.4063(6) 0.8125(3) 0.50267(19) 0.0185(7) Uani 1 1 d .
H3 H 0.3639 0.7652 0.515 0.022 Uiso 1 1 calc R
C4 C 0.3361(6) 0.8790(3) 0.4858(2) 0.0185(7) Uani 1 1 d .
H4 H 0.2416 0.8827 0.4856 0.022 Uiso 1 1 calc R
C11 C 0.7996(5) 1.0457(3) 0.5985(2) 0.0121(7) Uani 1 1 d .
H11 H 0.8355 1.0703 0.6319 0.015 Uiso 1 1 calc R
C12 C 0.7217(5) 0.9675(3) 0.61487(19) 0.0121(7) Uani 1 1 d .
H12A H 0.6916 0.9394 0.5823 0.015 Uiso 1 1 calc R
H12B H 0.7826 0.9314 0.6345 0.015 Uiso 1 1 calc R
C13 C 0.5984(5) 0.9868(3) 0.65056(17) 0.0183(10) Uani 1 1 d .
H13A H 0.5491 0.9368 0.658 0.022 Uiso 1 1 calc R
H13B H 0.6295 1.0088 0.685 0.022 Uiso 1 1 calc R
C14 C 0.5029(6) 1.0477(3) 0.6239(2) 0.0227(13) Uani 1 1 d .
H14A H 0.4641 1.024 0.5912 0.027 Uiso 1 1 calc R
H14B H 0.4289 1.0606 0.6486 0.027 Uiso 1 1 calc R
C15 C 0.5795(6) 1.1249(3) 0.6095(2) 0.0199(12) Uani 1 1 d .
H15A H 0.611 1.151 0.6426 0.024 Uiso 1 1 calc R
H15B H 0.5185 1.1623 0.5911 0.024 Uiso 1 1 calc R
C16 C 0.7015(5) 1.1070(3) 0.5727(2) 0.0121(7) Uani 1 1 d .
H16A H 0.7498 1.1574 0.5654 0.015 Uiso 1 1 calc R
H16B H 0.6692 1.0855 0.5383 0.015 Uiso 1 1 calc R
C21 C 1.0584(5) 0.9537(3) 0.58975(18) 0.0116(11) Uani 1 1 d .
H21 H 1.1485 0.9595 0.5731 0.014 Uiso 1 1 calc R
C22 C 1.0178(5) 0.8637(3) 0.5809(2) 0.0125(12) Uani 1 1 d .
H22A H 0.9255 0.8554 0.5938 0.015 Uiso 1 1 calc R
H22B H 1.0194 0.8517 0.5423 0.015 Uiso 1 1 calc R
C23 C 1.1129(6) 0.8049(3) 0.6105(2) 0.0187(13) Uani 1 1 d .
H23A H 1.0785 0.7497 0.6066 0.022 Uiso 1 1 calc R
H23B H 1.2023 0.807 0.5937 0.022 Uiso 1 1 calc R
C24 C 1.1255(6) 0.8252(3) 0.6702(2) 0.0168(12) Uani 1 1 d .
H24A H 1.1886 0.7877 0.6874 0.02 Uiso 1 1 calc R
H24B H 1.0375 0.8193 0.6877 0.02 Uiso 1 1 calc R
C25 C 1.1765(6) 0.9128(3) 0.6773(2) 0.0162(12) Uani 1 1 d .
H25A H 1.184 0.9254 0.7157 0.019 Uiso 1 1 calc R
H25B H 1.2662 0.9181 0.6611 0.019 Uiso 1 1 calc R
C26 C 1.0788(5) 0.9726(3) 0.65024(17) 0.0149(11) Uani 1 1 d .
H26A H 1.1144 1.0275 0.6541 0.018 Uiso 1 1 calc R
H26B H 0.9916 0.9704 0.6686 0.018 Uiso 1 1 calc R
C31 C 1.0392(5) 1.1259(3) 0.55469(19) 0.0088(11) Uani 1 1 d .
H31 H 0.9976 1.1589 0.5259 0.011 Uiso 1 1 calc R
C32 C 1.0328(5) 1.1790(3) 0.6060(2) 0.0134(12) Uani 1 1 d .
H32A H 0.9385 1.1872 0.6164 0.016 Uiso 1 1 calc R
H32B H 1.0789 1.1515 0.6357 0.016 Uiso 1 1 calc R
C33 C 1.1003(7) 1.2619(3) 0.5957(2) 0.0210(12) Uani 1 1 d .
H33A H 1.0493 1.2911 0.5681 0.025 Uiso 1 1 calc R
H33B H 1.0976 1.2939 0.6289 0.025 Uiso 1 1 calc R
C34 C 1.2463(6) 1.2532(3) 0.5774(2) 0.0208(13) Uani 1 1 d .
H34A H 1.3002 1.2297 0.6065 0.025 Uiso 1 1 calc R
H34B H 1.2834 1.3065 0.569 0.025 Uiso 1 1 calc R
C35 C 1.2550(5) 1.1990(3) 0.5273(2) 0.0203(13) Uani 1 1 d .
H35A H 1.3498 1.1909 0.5176 0.024 Uiso 1 1 calc R
H35B H 1.2099 1.2256 0.497 0.024 Uiso 1 1 calc R
C36 C 1.1881(5) 1.1162(3) 0.5379(2) 0.0157(11) Uani 1 1 d .
H36A H 1.1932 1.0833 0.5051 0.019 Uiso 1 1 calc R
H36B H 1.2374 1.088 0.5664 0.019 Uiso 1 1 calc R
C41 C 0.8144(5) 0.9781(3) 0.32166(17) 0.0096(10) Uani 1 1 d .
H41 H 0.8526 0.9799 0.2848 0.011 Uiso 1 1 calc R
C42 C 0.7295(5) 0.8994(3) 0.3264(2) 0.0129(12) Uani 1 1 d .
H42A H 0.7877 0.8526 0.3198 0.015 Uiso 1 1 calc R
H42B H 0.6935 0.8948 0.363 0.015 Uiso 1 1 calc R
C43 C 0.6124(6) 0.8985(3) 0.2860(2) 0.0175(12) Uani 1 1 d .
H43A H 0.6485 0.8978 0.2492 0.021 Uiso 1 1 calc R
H43B H 0.5589 0.8494 0.2911 0.021 Uiso 1 1 calc R
C44 C 0.5220(5) 0.9725(3) 0.2931(2) 0.0181(12) Uani 1 1 d .
H44A H 0.4791 0.9706 0.3286 0.022 Uiso 1 1 calc R
H44B H 0.4508 0.9718 0.2657 0.022 Uiso 1 1 calc R
C45 C 0.6042(6) 1.0506(3) 0.2879(2) 0.0157(11) Uani 1 1 d .
H45A H 0.5454 1.0971 0.2945 0.019 Uiso 1 1 calc R
H45B H 0.6395 1.0551 0.2511 0.019 Uiso 1 1 calc R
C46 C 0.7220(5) 1.0518(3) 0.3282(2) 0.0134(12) Uani 1 1 d .
H46A H 0.7749 1.1011 0.3228 0.016 Uiso 1 1 calc R
H46B H 0.6861 1.0528 0.3649 0.016 Uiso 1 1 calc R
C51 C 1.0474(5) 1.0774(3) 0.3497(2) 0.0106(11) Uani 1 1 d .
H51 H 0.995 1.1215 0.3666 0.013 Uiso 1 1 calc R
C52 C 1.0574(5) 1.1002(3) 0.2893(2) 0.0129(12) Uani 1 1 d .
H52A H 0.968 1.097 0.2726 0.015 Uiso 1 1 calc R
H52B H 1.1172 1.0623 0.2707 0.015 Uiso 1 1 calc R
C53 C 1.1134(6) 1.1874(3) 0.2841(2) 0.0157(12) Uani 1 1 d .
H53A H 1.1225 1.2009 0.2458 0.019 Uiso 1 1 calc R
H53B H 1.049 1.2253 0.3001 0.019 Uiso 1 1 calc R
C54 C 1.2499(5) 1.1974(3) 0.3116(2) 0.0156(12) Uani 1 1 d .
H54A H 1.2773 1.2542 0.31 0.019 Uiso 1 1 calc R
H54B H 1.3176 1.1654 0.2924 0.019 Uiso 1 1 calc R
C55 C 1.2446(6) 1.1704(3) 0.3705(2) 0.0190(13) Uani 1 1 d .
H55A H 1.187 1.2073 0.3911 0.023 Uiso 1 1 calc R
H55B H 1.3354 1.1724 0.3861 0.023 Uiso 1 1 calc R
C56 C 1.1883(5) 1.0831(3) 0.3749(2) 0.0149(12) Uani 1 1 d .
H56A H 1.2493 1.0457 0.3565 0.018 Uiso 1 1 calc R
H56B H 1.1836 1.0673 0.4129 0.018 Uiso 1 1 calc R
C61 C 1.0758(6) 0.8994(3) 0.34826(19) 0.0118(12) Uani 1 1 d .
H61 H 1.1667 0.9184 0.3587 0.014 Uiso 1 1 calc R
C62 C 1.0861(7) 0.8812(3) 0.2875(2) 0.0181(12) Uani 1 1 d .
H62A H 1.0008 0.8581 0.2749 0.022 Uiso 1 1 calc R
H62B H 1.1012 0.9318 0.2679 0.022 Uiso 1 1 calc R
C63 C 1.2009(6) 0.8224(3) 0.2748(2) 0.0252(14) Uani 1 1 d .
H63A H 1.2872 0.8479 0.2836 0.03 Uiso 1 1 calc R
H63B H 1.2007 0.8103 0.2361 0.03 Uiso 1 1 calc R
C64 C 1.1873(6) 0.7429(3) 0.3068(2) 0.0202(13) Uani 1 1 d .
H64A H 1.1082 0.7131 0.294 0.024 Uiso 1 1 calc R
H64B H 1.2671 0.7093 0.3006 0.024 Uiso 1 1 calc R
C65 C 1.1727(6) 0.7598(3) 0.3674(2) 0.0246(14) Uani 1 1 d .
H65A H 1.1566 0.7088 0.3864 0.03 Uiso 1 1 calc R
H65B H 1.2569 0.7829 0.3811 0.03 Uiso 1 1 calc R
C66 C 1.0565(5) 0.8181(3) 0.3790(2) 0.0159(12) Uani 1 1 d .
H66A H 1.0519 0.8287 0.4178 0.019 Uiso 1 1 calc R
H66B H 0.9712 0.7933 0.368 0.019 Uiso 1 1 calc R
P1 P 0.94646(12) 1.02572(7) 0.55251(4) 0.0083(3) Uani 1 1 d .
P2 P 0.95849(12) 0.98184(8) 0.37028(4) 0.0082(2) Uani 1 1 d .
S1 S 0.44175(13) 0.95425(8) 0.46530(6) 0.0241(3) Uani 1 1 d .
Ru1 Ru 0.90445(4) 0.98714(2) 0.462817(14) 0.00852(10) Uani 1 1 d .
B1 B 0.7269(6) 0.9338(3) 0.4707(2) 0.0119(13) Uani 1 1 d .
HY1 H 0.747(4) 0.997(3) 0.4594(17) 0.014(12) Uiso 1 1 d .
HY3 H 0.939(5) 1.078(2) 0.4516(17) 0.011(12) Uiso 1 1 d .
HY2 H 0.832(5) 0.880(3) 0.4688(19) 0.023(13) Uiso 1 1 d .
HY4 H 1.042(4) 0.970(3) 0.4670(17) 0.014(12) Uiso 1 1 d .

loop_
_atom_site_aniso_label
_atom_site_aniso_U_11
_atom_site_aniso_U_22
_atom_site_aniso_U_33
_atom_site_aniso_U_23
_atom_site_aniso_U_13
_atom_site_aniso_U_12
C1 0.010(3) 0.019(2) 0.012(2) -0.0041(19) -0.004(2) -0.003(3)
C2 0.0126(17) 0.0210(16) 0.0218(16) -0.0066(13) 0.0023(15) -0.0037(14)
C3 0.0126(17) 0.0210(16) 0.0218(16) -0.0066(13) 0.0023(15) -0.0037(14)
C4 0.0126(17) 0.0210(16) 0.0218(16) -0.0066(13) 0.0023(15) -0.0037(14)
C11 0.0070(17) 0.0115(15) 0.0179(16) -0.0006(12) 0.0004(13) 0.0000(13)
C12 0.0070(17) 0.0115(15) 0.0179(16) -0.0006(12) 0.0004(13) 0.0000(13)
C13 0.014(3) 0.024(2) 0.017(2) 0.001(2) 0.004(2) -0.003(3)
C14 0.017(3) 0.029(3) 0.022(3) -0.003(2) 0.006(2) 0.002(3)
C15 0.010(3) 0.023(3) 0.027(3) 0.000(2) 0.001(3) 0.009(3)
C16 0.0070(17) 0.0115(15) 0.0179(16) -0.0006(12) 0.0004(13) 0.0000(13)
C21 0.010(3) 0.010(2) 0.015(3) 0.0017(19) 0.000(2) 0.003(2)
C22 0.014(3) 0.012(2) 0.012(3) 0.001(2) -0.008(2) 0.003(2)
C23 0.024(4) 0.010(2) 0.022(3) 0.000(2) -0.004(3) 0.006(3)
C24 0.017(3) 0.011(2) 0.022(3) 0.002(2) -0.007(2) 0.005(2)
C25 0.016(3) 0.018(3) 0.015(3) 0.003(2) -0.004(2) 0.004(2)
C26 0.022(3) 0.008(2) 0.015(2) -0.0013(19) -0.001(2) 0.003(3)
C31 0.009(3) 0.005(2) 0.012(3) 0.0005(19) 0.002(2) 0.002(2)
C32 0.010(3) 0.011(2) 0.019(3) -0.004(2) 0.000(2) 0.000(2)
C33 0.020(3) 0.011(2) 0.032(3) -0.009(2) 0.002(3) -0.005(3)
C34 0.012(3) 0.017(3) 0.034(3) -0.003(2) 0.005(3) -0.005(2)
C35 0.011(3) 0.021(3) 0.029(3) -0.002(2) 0.004(3) -0.007(2)
C36 0.010(3) 0.019(3) 0.018(3) -0.006(3) 0.002(3) 0.000(2)
C41 0.012(3) 0.013(2) 0.004(2) 0.000(2) -0.0013(19) 0.000(2)
C42 0.014(3) 0.010(2) 0.014(3) -0.001(2) -0.003(2) -0.001(2)
C43 0.013(3) 0.018(2) 0.021(3) -0.001(2) -0.006(3) -0.007(3)
C44 0.006(3) 0.027(3) 0.021(3) 0.001(2) -0.006(2) 0.000(2)
C45 0.010(3) 0.018(2) 0.019(3) -0.002(2) -0.005(3) 0.004(3)
C46 0.014(3) 0.013(2) 0.013(3) -0.001(2) -0.002(2) -0.001(2)
C51 0.007(3) 0.007(2) 0.018(3) 0.002(2) 0.000(2) 0.000(2)
C52 0.010(3) 0.013(2) 0.016(3) 0.000(2) -0.001(2) -0.005(2)
C53 0.014(3) 0.014(2) 0.020(3) 0.003(2) 0.001(2) -0.006(3)
C54 0.012(3) 0.014(3) 0.021(3) 0.000(2) -0.001(2) -0.006(2)
C55 0.020(3) 0.020(3) 0.017(3) 0.000(2) -0.002(2) -0.010(3)
C56 0.010(3) 0.020(3) 0.015(3) 0.006(2) -0.003(2) -0.005(2)
C61 0.003(3) 0.012(2) 0.021(3) -0.005(2) -0.002(2) 0.000(2)
C62 0.024(3) 0.011(2) 0.020(3) -0.001(2) 0.001(3) 0.002(3)
C63 0.022(4) 0.020(3) 0.033(4) -0.008(3) 0.005(3) 0.005(3)
C64 0.014(3) 0.014(3) 0.033(3) -0.009(2) 0.000(3) 0.004(2)
C65 0.029(4) 0.013(3) 0.032(3) -0.006(2) -0.016(3) 0.008(3)
C66 0.017(3) 0.012(2) 0.019(3) -0.003(2) -0.006(2) 0.003(2)
P1 0.0055(7) 0.0075(6) 0.0119(6) 0.0007(5) 0.0003(4) 0.0006(5)
P2 0.0062(6) 0.0075(5) 0.0108(6) -0.0003(5) -0.0010(5) 0.0005(6)
S1 0.0158(8) 0.0250(6) 0.0314(7) 0.0021(7) -0.0011(7) 0.0034(6)
Ru1 0.00702(18) 0.00785(16) 0.01070(17) 0.00055(16) -0.00011(18) -0.00002(17)
B1 0.014(3) 0.011(3) 0.011(3) 0.001(2) 0.001(3) -0.001(2)

loop_
_atom_type_symbol
_atom_type_description
_atom_type_scat_dispersion_real
_atom_type_scat_dispersion_imag
_atom_type_scat_source
C C 0.0033 0.0016 'International Tables Vol C Tables 4.2.6.8 and 6.1.1.4'
H H 0 0 'International Tables Vol C Tables 4.2.6.8 and 6.1.1.4'
P P 0.1023 0.0942 'International Tables Vol C Tables 4.2.6.8 and 6.1.1.4'
S S 0.1246 0.1234 'International Tables Vol C Tables 4.2.6.8 and 6.1.1.4'
Ru Ru -1.2594 0.8363 'International Tables Vol C Tables 4.2.6.8 and 6.1.1.4'
B B 0.0013 0.0007 'International Tables Vol C Tables 4.2.6.8 and 6.1.1.4'

loop_
_geom_angle_atom_site_label_1
_geom_angle_atom_site_label_2
_geom_angle_atom_site_label_3
_geom_angle
C2 C1 B1 127.9(5)
C2 C1 S1 110.6(4)
B1 C1 S1 121.5(4)
C1 C2 C3 110.1(5)
C1 C2 H2 124.9
C3 C2 H2 124.9
C4 C3 C2 114.5(5)
C4 C3 H3 122.8
C2 C3 H3 122.8
C3 C4 S1 111.5(4)
C3 C4 H4 124.3
S1 C4 H4 124.3
C16 C11 C12 109.9(4)
C16 C11 P1 110.7(3)
C12 C11 P1 113.3(3)
C16 C11 H11 107.6
C12 C11 H11 107.6
P1 C11 H11 107.6
C13 C12 C11 111.7(4)
C13 C12 H12A 109.3
C11 C12 H12A 109.3
C13 C12 H12B 109.3
C11 C12 H12B 109.3
H12A C12 H12B 107.9
C14 C13 C12 112.2(4)
C14 C13 H13A 109.2
C12 C13 H13A 109.2
C14 C13 H13B 109.2
C12 C13 H13B 109.2
H13A C13 H13B 107.9
C15 C14 C13 110.0(5)
C15 C14 H14A 109.7
C13 C14 H14A 109.7
C15 C14 H14B 109.7
C13 C14 H14B 109.7
H14A C14 H14B 108.2
C14 C15 C16 111.6(4)
C14 C15 H15A 109.3
C16 C15 H15A 109.3
C14 C15 H15B 109.3
C16 C15 H15B 109.3
H15A C15 H15B 108
C15 C16 C11 112.1(4)
C15 C16 H16A 109.2
C11 C16 H16A 109.2
C15 C16 H16B 109.2
C11 C16 H16B 109.2
H16A C16 H16B 107.9
C26 C21 C22 111.3(4)
C26 C21 P1 115.3(3)
C22 C21 P1 112.7(3)
C26 C21 H21 105.5
C22 C21 H21 105.5
P1 C21 H21 105.5
C23 C22 C21 112.3(4)
C23 C22 H22A 109.1
C21 C22 H22A 109.1
C23 C22 H22B 109.1
C21 C22 H22B 109.1
H22A C22 H22B 107.9
C24 C23 C22 111.9(4)
C24 C23 H23A 109.2
C22 C23 H23A 109.2
C24 C23 H23B 109.2
C22 C23 H23B 109.2
H23A C23 H23B 107.9
C23 C24 C25 110.1(4)
C23 C24 H24A 109.6
C25 C24 H24A 109.6
C23 C24 H24B 109.6
C25 C24 H24B 109.6
H24A C24 H24B 108.1
C26 C25 C24 110.4(4)
C26 C25 H25A 109.6
C24 C25 H25A 109.6
C26 C25 H25B 109.6
C24 C25 H25B 109.6
H25A C25 H25B 108.1
C25 C26 C21 112.0(4)
C25 C26 H26A 109.2
C21 C26 H26A 109.2
C25 C26 H26B 109.2
C21 C26 H26B 109.2
H26A C26 H26B 107.9
C36 C31 C32 108.7(4)
C36 C31 P1 111.4(3)
C32 C31 P1 120.0(3)
C36 C31 H31 105.1
C32 C31 H31 105.1
P1 C31 H31 105.1
C33 C32 C31 110.5(4)
C33 C32 H32A 109.5
C31 C32 H32A 109.5
C33 C32 H32B 109.5
C31 C32 H32B 109.5
H32A C32 H32B 108.1
C34 C33 C32 112.1(4)
C34 C33 H33A 109.2
C32 C33 H33A 109.2
C34 C33 H33B 109.2
C32 C33 H33B 109.2
H33A C33 H33B 107.9
C33 C34 C35 110.5(4)
C33 C34 H34A 109.6
C35 C34 H34A 109.6
C33 C34 H34B 109.6
C35 C34 H34B 109.6
H34A C34 H34B 108.1
C34 C35 C36 111.0(4)
C34 C35 H35A 109.4
C36 C35 H35A 109.4
C34 C35 H35B 109.4
C36 C35 H35B 109.4
H35A C35 H35B 108
C31 C36 C35 111.4(4)
C31 C36 H36A 109.4
C35 C36 H36A 109.4
C31 C36 H36B 109.4
C35 C36 H36B 109.4
H36A C36 H36B 108
C46 C41 C42 109.6(4)
C46 C41 P2 111.2(3)
C42 C41 P2 113.1(3)
C46 C41 H41 107.6
C42 C41 H41 107.6
P2 C41 H41 107.6
C43 C42 C41 111.6(4)
C43 C42 H42A 109.3
C41 C42 H42A 109.3
C43 C42 H42B 109.3
C41 C42 H42B 109.3
H42A C42 H42B 108
C44 C43 C42 111.2(4)
C44 C43 H43A 109.4
C42 C43 H43A 109.4
C44 C43 H43B 109.4
C42 C43 H43B 109.4
H43A C43 H43B 108
C43 C44 C45 110.7(4)
C43 C44 H44A 109.5
C45 C44 H44A 109.5
C43 C44 H44B 109.5
C45 C44 H44B 109.5
H44A C44 H44B 108.1
C44 C45 C46 111.1(4)
C44 C45 H45A 109.4
C46 C45 H45A 109.4
C44 C45 H45B 109.4
C46 C45 H45B 109.4
H45A C45 H45B 108
C41 C46 C45 112.0(4)
C41 C46 H46A 109.2
C45 C46 H46A 109.2
C41 C46 H46B 109.2
C45 C46 H46B 109.2
H46A C46 H46B 107.9
C56 C51 C52 108.8(4)
C56 C51 P2 111.6(3)
C52 C51 P2 119.8(3)
C56 C51 H51 105.1
C52 C51 H51 105.1
P2 C51 H51 105.1
C51 C52 C53 109.4(4)
C51 C52 H52A 109.8
C53 C52 H52A 109.8
C51 C52 H52B 109.8
C53 C52 H52B 109.8
H52A C52 H52B 108.2
C54 C53 C52 112.4(4)
C54 C53 H53A 109.1
C52 C53 H53A 109.1
C54 C53 H53B 109.1
C52 C53 H53B 109.1
H53A C53 H53B 107.9
C53 C54 C55 111.5(4)
C53 C54 H54A 109.3
C55 C54 H54A 109.3
C53 C54 H54B 109.3
C55 C54 H54B 109.3
H54A C54 H54B 108
C54 C55 C56 110.6(4)
C54 C55 H55A 109.5
C56 C55 H55A 109.5
C54 C55 H55B 109.5
C56 C55 H55B 109.5
H55A C55 H55B 108.1
C51 C56 C55 110.9(4)
C51 C56 H56A 109.5
C55 C56 H56A 109.5
C51 C56 H56B 109.5
C55 C56 H56B 109.5
H56A C56 H56B 108
C62 C61 C66 108.5(4)
C62 C61 P2 117.9(4)
C66 C61 P2 114.2(3)
C62 C61 H61 105
C66 C61 H61 105
P2 C61 H61 105
C63 C62 C61 112.0(4)
C63 C62 H62A 109.2
C61 C62 H62A 109.2
C63 C62 H62B 109.2
C61 C62 H62B 109.2
H62A C62 H62B 107.9
C62 C63 C64 111.9(5)
C62 C63 H63A 109.2
C64 C63 H63A 109.2
C62 C63 H63B 109.2
C64 C63 H63B 109.2
H63A C63 H63B 107.9
C65 C64 C63 110.9(4)
C65 C64 H64A 109.5
C63 C64 H64A 109.5
C65 C64 H64B 109.5
C63 C64 H64B 109.5
H64A C64 H64B 108
C66 C65 C64 111.7(4)
C66 C65 H65A 109.3
C64 C65 H65A 109.3
C66 C65 H65B 109.3
C64 C65 H65B 109.3
H65A C65 H65B 107.9
C65 C66 C61 111.1(4)
C65 C66 H66A 109.4
C61 C66 H66A 109.4
C65 C66 H66B 109.4
C61 C66 H66B 109.4
H66A C66 H66B 108
C21 P1 C11 105.8(2)
C21 P1 C31 104.8(2)
C11 P1 C31 101.8(2)
C21 P1 Ru1 113.51(15)
C11 P1 Ru1 118.99(16)
C31 P1 Ru1 110.50(15)
C41 P2 C61 105.2(2)
C41 P2 C51 102.2(2)
C61 P2 C51 104.0(2)
C41 P2 Ru1 117.07(15)
C61 P2 Ru1 116.85(16)
C51 P2 Ru1 109.82(16)
C4 S1 C1 93.3(3)
B1 Ru1 P1 100.68(17)
B1 Ru1 P2 106.35(17)
P1 Ru1 P2 152.93(5)
B1 Ru1 HY1 33.5(16)
P1 Ru1 HY1 101.5(16)
P2 Ru1 HY1 100.2(16)
B1 Ru1 HY3 129.9(17)
P1 Ru1 HY3 82.5(15)
P2 Ru1 HY3 79.2(16)
HY1 Ru1 HY3 96(2)
B1 Ru1 HY2 41.1(15)
P1 Ru1 HY2 104.1(14)
P2 Ru1 HY2 97.3(14)
HY1 Ru1 HY2 74(2)
HY3 Ru1 HY2 169(2)
B1 Ru1 HY4 140.2(18)
P1 Ru1 HY4 79.3(17)
P2 Ru1 HY4 80.9(17)
HY1 Ru1 HY4 174(2)
HY3 Ru1 HY4 90(3)
HY2 Ru1 HY4 100(2)
C1 B1 Ru1 175.2(4)
C1 B1 HY1 124(2)
Ru1 B1 HY1 52(2)
C1 B1 HY2 117(2)
Ru1 B1 HY2 67(2)
HY1 B1 HY2 118(3)

loop_
_geom_bond_atom_site_label_1
_geom_bond_atom_site_label_2
_geom_bond_distance
C1 C2 1.416(7)
C1 B1 1.518(8)
C1 S1 1.716(5)
C2 C3 1.425(7)
C2 H2 0.93
C3 C4 1.355(7)
C3 H3 0.93
C4 S1 1.690(5)
C4 H4 0.93
C11 C16 1.530(6)
C11 C12 1.546(6)
C11 P1 1.861(5)
C11 H11 0.98
C12 C13 1.529(6)
C12 H12A 0.97
C12 H12B 0.97
C13 C14 1.518(7)
C13 H13A 0.97
C13 H13B 0.97
C14 C15 1.515(7)
C14 H14A 0.97
C14 H14B 0.97
C15 C16 1.528(7)
C15 H15A 0.97
C15 H15B 0.97
C16 H16A 0.97
C16 H16B 0.97
C21 C26 1.532(6)
C21 C22 1.545(6)
C21 P1 1.855(5)
C21 H21 0.98
C22 C23 1.526(6)
C22 H22A 0.97
C22 H22B 0.97
C23 C24 1.511(6)
C23 H23A 0.97
C23 H23B 0.97
C24 C25 1.530(6)
C24 H24A 0.97
C24 H24B 0.97
C25 C26 1.525(6)
C25 H25A 0.97
C25 H25B 0.97
C26 H26A 0.97
C26 H26B 0.97
C31 C36 1.528(7)
C31 C32 1.534(6)
C31 P1 1.879(5)
C31 H31 0.98
C32 C33 1.533(6)
C32 H32A 0.97
C32 H32B 0.97
C33 C34 1.510(8)
C33 H33A 0.97
C33 H33B 0.97
C34 C35 1.520(7)
C34 H34A 0.97
C34 H34B 0.97
C35 C36 1.530(6)
C35 H35A 0.97
C35 H35B 0.97
C36 H36A 0.97
C36 H36B 0.97
C41 C46 1.519(6)
C41 C42 1.541(7)
C41 P2 1.853(4)
C41 H41 0.98
C42 C43 1.519(7)
C42 H42A 0.97
C42 H42B 0.97
C43 C44 1.514(7)
C43 H43A 0.97
C43 H43B 0.97
C44 C45 1.519(7)
C44 H44A 0.97
C44 H44B 0.97
C45 C46 1.523(7)
C45 H45A 0.97
C45 H45B 0.97
C46 H46A 0.97
C46 H46B 0.97
C51 C56 1.519(7)
C51 C52 1.534(7)
C51 P2 1.863(5)
C51 H51 0.98
C52 C53 1.537(6)
C52 H52A 0.97
C52 H52B 0.97
C53 C54 1.511(7)
C53 H53A 0.97
C53 H53B 0.97
C54 C55 1.515(7)
C54 H54A 0.97
C54 H54B 0.97
C55 C56 1.538(6)
C55 H55A 0.97
C55 H55B 0.97
C56 H56A 0.97
C56 H56B 0.97
C61 C62 1.527(7)
C61 C66 1.544(6)
C61 P2 1.857(5)
C61 H61 0.98
C62 C63 1.516(7)
C62 H62A 0.97
C62 H62B 0.97
C63 C64 1.527(7)
C63 H63A 0.97
C63 H63B 0.97
C64 C65 1.522(7)
C64 H64A 0.97
C64 H64B 0.97
C65 C66 1.516(7)
C65 H65A 0.97
C65 H65B 0.97
C66 H66A 0.97
C66 H66B 0.97
P1 Ru1 2.3297(12)
P2 Ru1 2.3364(12)
Ru1 B1 1.960(6)
Ru1 HY1 1.56(4)
Ru1 HY3 1.55(4)
Ru1 HY2 1.90(5)
Ru1 HY4 1.39(4)
B1 HY1 1.09(4)
B1 HY2 1.36(5)
